data_2019126
loop_
_publ_author_name
'Smith, Graham'
'Lynch, Daniel E.'

_publ_section_title
;
 Molecular cocrystals of 5-(4-bromophenyl)-1,3,4-thiadiazol-2-amine:
 hydrogen bonding in the structures of the 1:1 adduct with
 2-(naphthalen-2-yloxy)acetic acid and the salt with 3,5-dinitrobenzoic
 acid
;
_journal_coeditor_code FG3301
_journal_issue 9
_journal_name_full 'Acta Crystallographica Section C'
_journal_page_first 1034
_journal_page_last 1038
_journal_paper_doi 10.1107/S0108270113019665
_journal_volume 69
_journal_year 2013
_chemical_formula_iupac 'C8 H6 Br N3 S , C12 H10 O3'
_chemical_formula_moiety 'C8 H6 Br N3 S, C12 H10 O3'
_chemical_formula_sum 'C20 H16 Br N3 O3 S'
_chemical_formula_weight 458.33
_chemical_name_systematic
;
5-(4-Bromophenyl)-1,3,4-thiadiazol-2-amine--2-(naphthalen-2-yloxy)acetic acid
(1/1)
;
_space_group_IT_number 29
_symmetry_cell_setting orthorhombic
_symmetry_space_group_name_Hall 'P 2c -2ac'
_symmetry_space_group_name_H-M 'P c a 21'
_atom_sites_solution_hydrogens geom
_atom_sites_solution_primary direct
_atom_sites_solution_secondary difmap
_audit_creation_method SHELXL97
_cell_angle_alpha 90.00
_cell_angle_beta 90.00
_cell_angle_gamma 90.00
_cell_formula_units_Z 4
_cell_length_a 41.357(2)
_cell_length_b 3.9369(3)
_cell_length_c 11.4761(5)
_cell_measurement_reflns_used 1229
_cell_measurement_temperature 200.0(10)
_cell_measurement_theta_max 28.79
_cell_measurement_theta_min 3.44
_cell_volume 1868.52(19)
_computing_cell_refinement 'CrysAlis PRO (Agilent, 2012)'
_computing_data_collection 'CrysAlis PRO (Agilent, 2012)'
_computing_data_reduction 'CrysAlis PRO (Agilent, 2012)'
_computing_molecular_graphics 'PLATON (Spek, 2009)'
_computing_publication_material 'PLATON (Spek, 2009)'
_computing_structure_refinement
;
SHELXL97 (Sheldrick, 2008) within WinGX (Farrugia, 2012)
;
_computing_structure_solution 'SHELXS97 (Sheldrick, 2008)'
_diffrn_ambient_temperature 200.0(10)
_diffrn_detector_area_resol_mean 16.077
_diffrn_measured_fraction_theta_full 0.997
_diffrn_measured_fraction_theta_max 0.997
_diffrn_measurement_device_type 'Oxford Gemini-S CCD area-detector'
_diffrn_measurement_method \w
_diffrn_radiation_monochromator graphite
_diffrn_radiation_source 'fine-focus sealed tube'
_diffrn_radiation_type MoK\a
_diffrn_radiation_wavelength 0.71073
_diffrn_reflns_av_R_equivalents 0.0455
_diffrn_reflns_av_sigmaI/netI 0.0758
_diffrn_reflns_limit_h_max 51
_diffrn_reflns_limit_h_min -25
_diffrn_reflns_limit_k_max 4
_diffrn_reflns_limit_k_min -4
_diffrn_reflns_limit_l_max 11
_diffrn_reflns_limit_l_min -14
_diffrn_reflns_number 5208
_diffrn_reflns_theta_full 25.99
_diffrn_reflns_theta_max 25.99
_diffrn_reflns_theta_min 3.45
_diffrn_standards_number 0
_exptl_absorpt_coefficient_mu 2.339
_exptl_absorpt_correction_T_max 0.980
_exptl_absorpt_correction_T_min 0.900
_exptl_absorpt_correction_type multi-scan
_exptl_absorpt_process_details '(CrysAlis PRO; Agilent, 2012)'
_exptl_crystal_colour colourless
_exptl_crystal_density_diffrn 1.629
_exptl_crystal_density_method 'not measured'
_exptl_crystal_description plate
_exptl_crystal_F_000 928
_exptl_crystal_size_max 0.30
_exptl_crystal_size_mid 0.22
_exptl_crystal_size_min 0.05
_refine_diff_density_max 0.552
_refine_diff_density_min -0.398
_refine_ls_abs_structure_details 'Flack (1983), with 1386 Friedel pairs'
_refine_ls_abs_structure_Flack 0.001(13)
_refine_ls_extinction_method none
_refine_ls_goodness_of_fit_ref 1.100
_refine_ls_hydrogen_treatment mixed
_refine_ls_matrix_type full
_refine_ls_number_parameters 262
_refine_ls_number_reflns 3309
_refine_ls_number_restraints 1
_refine_ls_restrained_S_all 1.100
_refine_ls_R_factor_all 0.0675
_refine_ls_R_factor_gt 0.0556
_refine_ls_shift/su_max 0.001
_refine_ls_shift/su_mean 0.000
_refine_ls_structure_factor_coef Fsqd
_refine_ls_weighting_details 'calc w = 1/[\s^2^(Fo^2^)+(0.0169P)^2^] where P=(Fo^2^+2Fc^2^)/3'
_refine_ls_weighting_scheme calc
_refine_ls_wR_factor_gt 0.0837
_refine_ls_wR_factor_ref 0.0880
_reflns_number_gt 2842
_reflns_number_total 3309
_reflns_threshold_expression I>2\s(I)
_cod_data_source_file fg3301.cif
_cod_data_source_block I
_cod_original_cell_volume 1868.53(19)
_cod_database_code 2019126
_cod_database_fobs_code 2019126

loop_
_symmetry_equiv_pos_site_id
_symmetry_equiv_pos_as_xyz
1 x,y,z
2 -x,-y,1/2+z
3 1/2-x,y,1/2+z
4 1/2+x,-y,z

loop_
_atom_site_aniso_label
_atom_site_aniso_U_11
_atom_site_aniso_U_22
_atom_site_aniso_U_33
_atom_site_aniso_U_12
_atom_site_aniso_U_13
_atom_site_aniso_U_23
O21A 0.023(2) 0.044(2) 0.023(2) 0.003(2) 0.0010(17) 0.0074(19)
O24A 0.029(2) 0.046(2) 0.021(2) 0.011(2) 0.0013(18) -0.0001(19)
O25A 0.031(3) 0.058(3) 0.017(2) 0.016(2) 0.001(2) 0.004(2)
C1A 0.021(3) 0.019(2) 0.018(3) 0.001(2) -0.003(2) -0.001(2)
C2A 0.023(3) 0.028(3) 0.022(3) -0.005(3) -0.003(3) -0.003(3)
C3A 0.026(4) 0.037(3) 0.019(3) 0.000(3) -0.005(3) 0.005(3)
C4A 0.038(4) 0.035(3) 0.028(3) 0.001(3) -0.009(3) 0.006(3)
C5A 0.026(3) 0.026(3) 0.041(3) 0.006(2) -0.009(4) 0.006(4)
C6A 0.026(3) 0.033(3) 0.048(4) 0.003(3) 0.004(3) -0.019(3)
C7A 0.029(3) 0.037(3) 0.028(3) -0.006(3) 0.006(3) -0.012(3)
C8A 0.019(3) 0.027(3) 0.028(3) -0.003(3) -0.004(3) -0.005(3)
C9A 0.022(3) 0.021(3) 0.031(3) -0.007(3) -0.003(3) -0.001(2)
C10A 0.031(3) 0.021(2) 0.027(4) -0.003(2) -0.005(3) -0.002(2)
C22A 0.017(3) 0.032(3) 0.017(3) 0.003(3) -0.002(2) 0.003(2)
C23A 0.023(3) 0.023(3) 0.023(3) 0.001(3) -0.004(3) -0.001(3)
Br1B 0.0267(3) 0.0408(3) 0.0371(3) 0.0059(3) -0.0002(4) 0.0052(5)
S1B 0.0295(8) 0.0364(8) 0.0161(6) 0.0046(7) 0.0032(6) -0.0022(7)
N3B 0.021(3) 0.038(3) 0.009(2) 0.003(2) -0.001(2) -0.004(2)
N4B 0.020(3) 0.037(3) 0.018(3) -0.001(2) -0.003(2) 0.000(2)
N21B 0.025(3) 0.052(3) 0.011(3) 0.012(3) 0.000(2) -0.005(2)
C2B 0.019(3) 0.029(3) 0.022(4) -0.004(3) 0.006(3) -0.002(3)
C5B 0.024(3) 0.024(3) 0.022(3) -0.002(3) 0.003(2) -0.006(3)
C51B 0.017(3) 0.023(3) 0.019(3) -0.003(2) 0.005(2) -0.001(2)
C52B 0.031(3) 0.030(3) 0.021(3) 0.002(2) 0.014(4) 0.003(3)
C53B 0.029(3) 0.037(3) 0.020(3) 0.001(3) -0.001(3) 0.001(3)
C54B 0.016(3) 0.024(3) 0.029(3) 0.005(2) -0.002(3) 0.005(2)
C55B 0.029(3) 0.035(3) 0.023(3) 0.009(3) 0.005(3) -0.004(3)
C56B 0.038(4) 0.037(3) 0.012(3) 0.006(3) -0.001(3) -0.001(3)

loop_
_atom_site_type_symbol
_atom_site_label
_atom_site_fract_x
_atom_site_fract_y
_atom_site_fract_z
_atom_site_U_iso_or_equiv
_atom_site_thermal_displace_type
_atom_site_calc_flag
_atom_site_refinement_flags
_atom_site_occupancy
O O21A 0.37092(9) 0.2424(9) 0.4263(3) 0.0300(12) Uani d . 1.000
O O24A 0.30244(10) 0.7191(10) 0.3469(3) 0.0320(12) Uani d . 1.000
O O25A 0.31844(10) 0.5208(10) 0.5203(3) 0.0353(16) Uani d . 1.000
C C1A 0.40911(13) 0.1450(11) 0.2690(5) 0.0193(16) Uani d . 1.000
C C2A 0.40009(14) 0.1199(13) 0.3833(5) 0.0243(17) Uani d . 1.000
C C3A 0.41916(13) -0.0339(14) 0.4674(5) 0.0273(19) Uani d . 1.000
C C4A 0.44860(16) -0.1617(14) 0.4355(5) 0.0337(19) Uani d . 1.000
C C5A 0.49032(12) -0.2669(11) 0.2838(8) 0.0310(17) Uani d . 1.000
C C6A 0.50039(15) -0.2460(13) 0.1718(6) 0.0357(19) Uani d . 1.000
C C7A 0.47987(14) -0.0992(13) 0.0878(5) 0.0313(17) Uani d . 1.000
C C8A 0.45075(13) 0.0257(13) 0.1191(5) 0.0247(17) Uani d . 1.000
C C9A 0.43975(14) 0.0112(13) 0.2360(5) 0.0247(17) Uani d . 1.000
C C10A 0.45997(14) -0.1417(12) 0.3197(5) 0.0263(18) Uani d . 1.000
C C22A 0.35023(12) 0.4127(13) 0.3493(5) 0.0220(17) Uani d . 1.000
C C23A 0.32210(14) 0.5544(13) 0.4168(5) 0.0230(17) Uani d . 1.000
Br Br1B 0.072570(10) 1.78772(12) 0.29602(7) 0.0349(2) Uani d . 1.000
S S1B 0.21410(4) 1.2310(4) 0.60715(11) 0.0273(4) Uani d . 1.000
N N3B 0.25182(12) 0.9844(12) 0.4541(3) 0.0227(16) Uani d . 1.000
N N4B 0.22574(11) 1.1083(11) 0.3930(4) 0.0250(17) Uani d . 1.000
N N21B 0.27152(13) 0.9194(13) 0.6446(4) 0.0293(17) Uani d . 1.000
C C2B 0.24955(17) 1.0268(12) 0.5671(5) 0.0233(19) Uani d . 1.000
C C5B 0.20433(13) 1.2442(13) 0.4602(4) 0.0233(17) Uani d . 1.000
C C51B 0.17331(13) 1.3862(12) 0.4192(5) 0.0197(17) Uani d . 1.000
C C52B 0.16513(12) 1.3892(11) 0.3010(6) 0.0273(17) Uani d . 1.000
C C53B 0.13540(13) 1.5098(13) 0.2642(5) 0.0287(17) Uani d . 1.000
C C54B 0.11357(13) 1.6278(12) 0.3446(5) 0.0230(17) Uani d . 1.000
C C55B 0.12100(15) 1.6299(13) 0.4620(5) 0.0290(17) Uani d . 1.000
C C56B 0.15084(15) 1.5124(13) 0.4977(5) 0.0290(19) Uani d . 1.000
H H1A 0.39530 0.24870 0.21320 0.0232 Uiso c R 1.000
H H3A 0.41190 -0.05030 0.54580 0.0328 Uiso c R 1.000
H H4A 0.46180 -0.26700 0.49290 0.0404 Uiso c R 1.000
H H5A 0.50410 -0.36900 0.34000 0.0372 Uiso c R 1.000
H H6A 0.52110 -0.32950 0.15010 0.0428 Uiso c R 1.000
H H7A 0.48660 -0.08800 0.00870 0.0376 Uiso c R 1.000
H H8A 0.43730 0.12580 0.06150 0.0296 Uiso c R 1.000
H H21A 0.34230 0.25360 0.28880 0.0264 Uiso c R 1.000
H H22A 0.36200 0.59930 0.31010 0.0264 Uiso c R 1.000
H H24A 0.2859(14) 0.823(13) 0.386(5) 0.0384 Uiso d . 1.000
H H21B 0.2885(14) 0.827(13) 0.619(6) 0.0352 Uiso d . 1.000
H H22B 0.2676(15) 1.004(15) 0.719(5) 0.0352 Uiso d . 1.000
H H52B 0.18020 1.30740 0.24510 0.0328 Uiso c R 1.000
H H53B 0.13010 1.51100 0.18360 0.0344 Uiso c R 1.000
H H55B 0.10580 1.71120 0.51740 0.0348 Uiso c R 1.000
H H56B 0.15610 1.51810 0.57820 0.0348 Uiso c R 1.000

loop_
_atom_type_symbol
_atom_type_description
_atom_type_scat_dispersion_real
_atom_type_scat_dispersion_imag
_atom_type_scat_source
C C 0.0033 0.0016 'International Tables Vol C Tables 4.2.6.8 and 6.1.1.4'
H H 0.0000 0.0000 'International Tables Vol C Tables 4.2.6.8 and 6.1.1.4'
O O 0.0106 0.0060 'International Tables Vol C Tables 4.2.6.8 and 6.1.1.4'
N N 0.0061 0.0033 'International Tables Vol C Tables 4.2.6.8 and 6.1.1.4'
Br Br -0.2901 2.4595 'International Tables Vol C Tables 4.2.6.8 and 6.1.1.4'
S S 0.1246 0.1234 'International Tables Vol C Tables 4.2.6.8 and 6.1.1.4'

loop_
_geom_angle_atom_site_label_1
_geom_angle_atom_site_label_2
_geom_angle_atom_site_label_3
_geom_angle
_geom_angle_publ_flag
C2B S1B C5B 87.3(3) no
C2A O21A C22A 118.2(4) no
C23A O24A H24A 113(4) no
N4B N3B C2B 113.8(5) no
N3B N4B C5B 112.4(4) no
H21B N21B H22B 128(6) no
C2B N21B H22B 112(4) no
C2B N21B H21B 118(5) no
C2A C1A C9A 118.1(5) no
O21A C2A C1A 123.5(5) no
O21A C2A C3A 113.5(5) no
C1A C2A C3A 123.0(5) no
C2A C3A C4A 118.8(5) no
C3A C4A C10A 121.9(5) no
C6A C5A C10A 122.0(6) no
C5A C6A C7A 119.3(5) no
C6A C7A C8A 120.3(5) no
C7A C8A C9A 121.6(5) no
C1A C9A C8A 121.5(5) no
C8A C9A C10A 118.2(5) no
C1A C9A C10A 120.3(5) no
C5A C10A C9A 118.6(6) no
C4A C10A C9A 117.9(5) no
C4A C10A C5A 123.5(6) no
O21A C22A C23A 109.0(5) no
O24A C23A O25A 125.4(5) no
O24A C23A C22A 110.3(5) no
O25A C23A C22A 124.3(5) no
C2A C1A H1A 121.00 no
C9A C1A H1A 121.00 no
C4A C3A H3A 121.00 no
C2A C3A H3A 121.00 no
C10A C4A H4A 119.00 no
C3A C4A H4A 119.00 no
C6A C5A H5A 119.00 no
C10A C5A H5A 119.00 no
C5A C6A H6A 120.00 no
C7A C6A H6A 120.00 no
C6A C7A H7A 120.00 no
C8A C7A H7A 120.00 no
C7A C8A H8A 119.00 no
C9A C8A H8A 119.00 no
O21A C22A H22A 110.00 no
O21A C22A H21A 110.00 no
H21A C22A H22A 108.00 no
C23A C22A H21A 110.00 no
C23A C22A H22A 110.00 no
S1B C2B N3B 112.4(5) no
N3B C2B N21B 124.6(6) no
S1B C2B N21B 122.9(4) no
N4B C5B C51B 124.3(5) no
S1B C5B C51B 121.6(4) no
S1B C5B N4B 114.1(4) no
C5B C51B C52B 121.5(5) no
C5B C51B C56B 120.7(5) no
C52B C51B C56B 117.7(5) no
C51B C52B C53B 120.9(5) no
C52B C53B C54B 119.7(5) no
Br1B C54B C55B 119.0(4) no
Br1B C54B C53B 120.3(4) no
C53B C54B C55B 120.8(5) no
C54B C55B C56B 119.1(5) no
C51B C56B C55B 121.8(5) no
C51B C52B H52B 120.00 no
C53B C52B H52B 120.00 no
C52B C53B H53B 120.00 no
C54B C53B H53B 120.00 no
C54B C55B H55B 121.00 no
C56B C55B H55B 120.00 no
C51B C56B H56B 119.00 no
C55B C56B H56B 119.00 no

loop_
_geom_bond_atom_site_label_1
_geom_bond_atom_site_label_2
_geom_bond_distance
_geom_bond_publ_flag
Br1B C54B 1.893(5) no
S1B C5B 1.735(5) no
S1B C2B 1.734(7) no
O21A C2A 1.390(7) no
O21A C22A 1.401(6) no
O24A C23A 1.313(7) no
O25A C23A 1.205(7) no
O24A H24A 0.92(6) no
N3B N4B 1.376(6) no
N3B C2B 1.311(7) no
N4B C5B 1.290(7) no
N21B C2B 1.340(8) no
N21B H22B 0.93(6) no
N21B H21B 0.84(6) no
C1A C2A 1.367(8) no
C1A C9A 1.424(8) no
C2A C3A 1.386(8) no
C3A C4A 1.367(8) no
C4A C10A 1.412(8) no
C5A C10A 1.410(8) no
C5A C6A 1.354(11) no
C6A C7A 1.408(9) no
C7A C8A 1.350(8) no
C8A C9A 1.418(8) no
C9A C10A 1.409(8) no
C22A C23A 1.505(8) no
C1A H1A 0.9500 no
C3A H3A 0.9500 no
C4A H4A 0.9500 no
C5A H5A 0.9500 no
C6A H6A 0.9500 no
C7A H7A 0.9500 no
C8A H8A 0.9500 no
C22A H22A 0.9900 no
C22A H21A 0.9900 no
C5B C51B 1.476(7) no
C51B C56B 1.386(8) no
C51B C52B 1.398(9) no
C52B C53B 1.384(7) no
C53B C54B 1.372(8) no
C54B C55B 1.382(8) no
C55B C56B 1.380(9) no
C52B H52B 0.9500 no
C53B H53B 0.9500 no
C55B H55B 0.9500 no
C56B H56B 0.9500 no

loop_
_geom_hbond_atom_site_label_D
_geom_hbond_atom_site_label_H
_geom_hbond_atom_site_label_A
_geom_hbond_site_symmetry_A
_geom_hbond_distance_DH
_geom_hbond_distance_HA
_geom_hbond_distance_DA
_geom_hbond_angle_DHA
_geom_hbond_publ_flag
N21B H21B O25A . 0.84(6) 2.07(6) 2.875(6) 160(6) yes
N21B H22B N4B 3_555 0.93(6) 2.06(6) 2.948(7) 160(5) yes
O24A H24A N3B . 0.92(6) 1.73(6) 2.643(6) 174(6) yes
C56B H56B S1B . 0.95 2.67 3.106(6) 108 no

loop_
_geom_torsion_atom_site_label_1
_geom_torsion_atom_site_label_2
_geom_torsion_atom_site_label_3
_geom_torsion_atom_site_label_4
_geom_torsion
_geom_torsion_publ_flag
C2B S1B C5B C51B 177.5(4) no
C2B S1B C5B N4B 0.1(4) no
C5B S1B C2B N21B -178.5(5) no
C5B S1B C2B N3B 0.1(4) no
C22A O21A C2A C1A -2.6(7) no
C2A O21A C22A C23A -174.0(4) no
C22A O21A C2A C3A 177.9(4) no
C2B N3B N4B C5B 0.5(6) no
N4B N3B C2B N21B 178.2(5) no
N4B N3B C2B S1B -0.4(6) no
N3B N4B C5B C51B -177.6(5) no
N3B N4B C5B S1B -0.4(6) no
C2A C1A C9A C8A 179.6(5) no
C2A C1A C9A C10A -0.1(7) no
C9A C1A C2A C3A -1.0(8) no
C9A C1A C2A O21A 179.6(5) no
O21A C2A C3A C4A -179.4(5) no
C1A C2A C3A C4A 1.1(8) no
C2A C3A C4A C10A -0.1(8) no
C3A C4A C10A C9A -0.9(8) no
C3A C4A C10A C5A 179.2(5) no
C10A C5A C6A C7A -0.9(8) no
C6A C5A C10A C4A 179.5(5) no
C6A C5A C10A C9A -0.4(8) no
C5A C6A C7A C8A 1.4(8) no
C6A C7A C8A C9A -0.6(8) no
C7A C8A C9A C10A -0.7(8) no
C7A C8A C9A C1A 179.6(5) no
C1A C9A C10A C5A -179.1(5) no
C8A C9A C10A C4A -178.7(5) no
C1A C9A C10A C4A 1.0(7) no
C8A C9A C10A C5A 1.2(7) no
O21A C22A C23A O25A -0.5(7) no
O21A C22A C23A O24A 179.3(4) no
S1B C5B C51B C52B -178.4(4) no
S1B C5B C51B C56B -0.4(7) no
N4B C5B C51B C52B -1.4(8) no
N4B C5B C51B C56B 176.7(5) no
C5B C51B C52B C53B 177.2(5) no
C56B C51B C52B C53B -0.9(7) no
C5B C51B C56B C55B -176.5(5) no
C52B C51B C56B C55B 1.6(8) no
C51B C52B C53B C54B -0.1(7) no
C52B C53B C54B Br1B -179.1(4) no
C52B C53B C54B C55B 0.5(8) no
Br1B C54B C55B C56B 179.8(4) no
C53B C54B C55B C56B 0.2(8) no
C54B C55B C56B C51B -1.3(8) no
